data_4335767
loop_
_publ_author_name
'Baofei Pan'
'Deirdra A. Evers-McGregor'
'Mark W. Bezpalko'
'Bruce M. Foxman'
'Christine M. Thomas'

_publ_section_title
;
 Multimetallic Complexes Featuring a Bridging N-heterocyclic
 Phosphido/Phosphenium Ligand: Synthesis, Structure, and Theoretical
 Investigation
;
_journal_name_full 'Inorganic Chemistry'
_journal_page_first 9583
_journal_page_last 9589
_journal_paper_doi 10.1021/ic4012873
_journal_volume 52
_journal_year 2013
_chemical_absolute_configuration ad
_chemical_formula_moiety 'C76 H64 N4 P6 Pt2'
_chemical_formula_sum 'C76 H64 N4 P6 Pt2'
_chemical_formula_weight 1609.39
_space_group_IT_number 120
_symmetry_cell_setting tetragonal
_symmetry_space_group_name_Hall 'I -4 -2c'
_symmetry_space_group_name_H-M 'I -4 c 2'
_atom_sites_solution_hydrogens difmap
_atom_sites_solution_primary direct
_audit_creation_date 12-01-02
_audit_creation_method CRYSTALS_ver_14.30
_cell_angle_alpha 90
_cell_angle_beta 90
_cell_angle_gamma 90
_cell_formula_units_Z 4
_cell_length_a 16.6096(4)
_cell_length_b 16.6096(4)
_cell_length_c 25.8471(7)
_cell_measurement_reflns_used 9914
_cell_measurement_temperature 120
_cell_measurement_theta_max 30
_cell_measurement_theta_min 2
_cell_volume 7130.7(3)
_computing_cell_refinement 'Apex2 (Bruker AXS, 2006)'
_computing_data_collection 'Apex2 (Bruker AXS, 2006)'
_computing_data_reduction 'Apex2 (Bruker AXS, 2006)'
_computing_molecular_graphics 'CAMERON (Watkin et al., 1996)'
_computing_publication_material 'CRYSTALS (Betteridge et al., 2003)'
_computing_structure_refinement 'CRYSTALS (Betteridge et al., 2003)'
_computing_structure_solution 'SIR92 (Altomare et al., 1994)'
_diffrn_ambient_temperature 120
_diffrn_measured_fraction_theta_full 1.000
_diffrn_measured_fraction_theta_max 1.000
_diffrn_measurement_device Area
_diffrn_measurement_device_type 'Bruker Kappa Apex2'
_diffrn_measurement_method '\f & \w scans'
_diffrn_radiation_monochromator graphite
_diffrn_radiation_type 'Mo K\a'
_diffrn_radiation_wavelength 0.71073
_diffrn_reflns_av_R_equivalents 0.039
_diffrn_reflns_limit_h_max 23
_diffrn_reflns_limit_h_min 0
_diffrn_reflns_limit_k_max 23
_diffrn_reflns_limit_k_min 0
_diffrn_reflns_limit_l_max 36
_diffrn_reflns_limit_l_min 0
_diffrn_reflns_number 5205
_diffrn_reflns_theta_full 29.992
_diffrn_reflns_theta_max 29.992
_diffrn_reflns_theta_min 1.576
_diffrn_standards_number 0
_exptl_absorpt_coefficient_mu 4.098
_exptl_absorpt_correction_T_max 0.59
_exptl_absorpt_correction_T_min 0.42
_exptl_absorpt_correction_type numerical
_exptl_absorpt_process_details
; 
 Analytical Absorption (De Meulenaer & Tompa, 1965) 
;
_exptl_crystal_colour red
_exptl_crystal_density_diffrn 1.499
_exptl_crystal_description prism
_exptl_crystal_F_000 3176
_exptl_crystal_size_max 0.210
_exptl_crystal_size_mid 0.210
_exptl_crystal_size_min 0.130
_platon_squeeze_details
;
During the structure solution, electron density difference 
maps revealed that there were considerable disordered 
solvent molecules.  Additional electron density 
corresponding to disordered solvent could not be 
successfully modeled.  From history, the remaining solvate 
was likely either ether or THF in a volume of 1090.1 \%A3 
per unit cell (15.3%).  It appeared that the cavity area 
contained about eight THF and/or ether molecules, located 
near the 222 position at (0, 0, 1/4) and symmetry-related 
positions, as shown in the ab projection above. Modeling 
with or without restraints was unsuccessful, as was step 
by step acquisition of peaks using successive electron 
density difference maps.  Thus, the structure factors 
were modified using the PLATON SQUEEZE technique, in 
order to produce a ?solvate-free? structure factor set.  
PLATON reported a total electron density of 301 e- per 
unit cell, likely representing 8 THF and/or ether 
molecules, consistent with our earlier observations.  
Use of the SQUEEZE technique resulted in a decrease of 
ca. 0.9 % in R.
;
_refine_diff_density_max 1.08
_refine_diff_density_min -1.29
_refine_ls_abs_structure_details 'Flack (1983), 2418 Friedel-pairs'
_refine_ls_abs_structure_Flack -0.013(3)
_refine_ls_extinction_method none
_refine_ls_goodness_of_fit_ref 0.9722
_refine_ls_hydrogen_treatment constr
_refine_ls_matrix_type full
_refine_ls_number_parameters 200
_refine_ls_number_reflns 5205
_refine_ls_number_restraints 0
_refine_ls_R_factor_all 0.0195
_refine_ls_R_factor_gt 0.0154
_refine_ls_shift/su_max 0.0023650
_refine_ls_shift/su_mean 0.0002843
_refine_ls_structure_factor_coef Fsqd
_refine_ls_weighting_details
;
 Method= Modified Sheldrick 
 w=1/[\s^2^(F^2^) + ( 0.00P)^2^ + 0.75P] 
 ,where P=(max(Fo^2^,0) + 2Fc^2^)/3 
;
_refine_ls_weighting_scheme calc
_refine_ls_wR_factor_all 0.0342
_refine_ls_wR_factor_gt 0.0329
_refine_ls_wR_factor_ref 0.0342
_reflns_limit_h_max 23
_reflns_limit_h_min 0
_reflns_limit_k_max 23
_reflns_limit_k_min 0
_reflns_limit_l_max 36
_reflns_limit_l_min 0
_reflns_number_gt 4542
_reflns_number_total 5205
_reflns_threshold_expression I>2.0\s(I)
_oxford_diffrn_Wilson_B_factor 1.31
_oxford_diffrn_Wilson_scale 928.96
_oxford_refine_ls_r_factor_ref 0.0195
_oxford_refine_ls_scale 0.0340893(11)
_oxford_reflns_number_all 5205
_oxford_reflns_threshold_expression_ref I>-10.0\s(I)
_oxford_structure_analysis_title 'bfpan_727_0m in I4/mcm'
_cod_data_source_file ic4012873_si_002_2.cif
_cod_data_source_block 6
_cod_original_sg_symbol_H-M 'I -4 c 2 '
_cod_database_code 4335767

loop_
_symmetry_equiv_pos_as_xyz
x,y,z
x+1/2,y+1/2,z+1/2
y,-x,-z
y+1/2,-x+1/2,-z+1/2
-x,-y,z
-x+1/2,-y+1/2,z+1/2
-y,x,-z
-y+1/2,x+1/2,-z+1/2
-x,y,z+1/2
-x+1/2,y+1/2,z+1
-y,-x,-z+1/2
-y+1/2,-x+1/2,-z+1
x,-y,z+1/2
x+1/2,-y+1/2,z+1
y,x,-z+1/2
y+1/2,x+1/2,-z+1

loop_
_atom_site_label
_atom_site_type_symbol
_atom_site_fract_x
_atom_site_fract_y
_atom_site_fract_z
_atom_site_U_iso_or_equiv
_atom_site_occupancy
_atom_site_adp_type
_atom_site_refinement_flags_posn
_atom_site_refinement_flags_adp
Pt1 Pt 0.941072(3) 0.558928(3) 0.5000 0.0167 1.0000 Uani S T
P2 P 1.07727(2) 0.57727(2) 0.5000 0.0189 1.0000 Uani S T
N3 N 1.11477(10) 0.64254(9) 0.45400(7) 0.0244 1.0000 Uani . .
C4 C 1.19037(18) 0.67960(18) 0.47120(9) 0.0341 1.0000 Uani . .
H41 H 1.1963 0.7296 0.4539 0.0400 1.0000 Uiso R .
H42 H 1.2371 0.6437 0.4649 0.0413 1.0000 Uiso R .
C5 C 1.09845(13) 0.63210(12) 0.40125(9) 0.0278 1.0000 Uani . .
C6 C 1.01781(15) 0.62269(13) 0.38300(9) 0.0263 1.0000 Uani . .
P7 P 0.93405(3) 0.63582(3) 0.42787(2) 0.0205 1.0000 Uani . .
C8 C 0.84295(13) 0.62896(12) 0.38738(9) 0.0280 1.0000 Uani . .
C9 C 0.8204(2) 0.6878(2) 0.35204(9) 0.0432 1.0000 Uani . .
C10 C 0.74769(18) 0.68132(17) 0.32508(13) 0.0523 1.0000 Uani . .
C11 C 0.69801(18) 0.61743(19) 0.33335(13) 0.0541 1.0000 Uani . .
C12 C 0.71876(18) 0.55839(18) 0.36932(14) 0.0533 1.0000 Uani . .
C13 C 0.79127(16) 0.56492(14) 0.39585(11) 0.0379 1.0000 Uani . .
H131 H 0.8069 0.5277 0.4213 0.0454 1.0000 Uiso R .
H121 H 0.6839 0.5156 0.3763 0.0633 1.0000 Uiso R .
H111 H 0.6498 0.6133 0.3157 0.0658 1.0000 Uiso R .
H91 H 0.8544 0.7313 0.3452 0.0514 1.0000 Uiso R .
C14 C 0.93885(12) 0.74596(12) 0.43748(9) 0.0232 1.0000 Uani . .
C15 C 0.89895(13) 0.77885(13) 0.47944(9) 0.0284 1.0000 Uani . .
C16 C 0.89488(13) 0.86134(13) 0.48605(10) 0.0351 1.0000 Uani . .
C17 C 0.93195(14) 0.91222(14) 0.45148(11) 0.0364 1.0000 Uani . .
C18 C 0.97519(17) 0.88009(14) 0.41042(10) 0.0366 1.0000 Uani . .
C19 C 0.97885(16) 0.79736(13) 0.40344(10) 0.0313 1.0000 Uani . .
H191 H 1.0092 0.7766 0.3757 0.0389 1.0000 Uiso R .
H181 H 1.0019 0.9133 0.3875 0.0438 1.0000 Uiso R .
H171 H 0.9296 0.9667 0.4547 0.0446 1.0000 Uiso R .
H161 H 0.8663 0.8815 0.5141 0.0426 1.0000 Uiso R .
H151 H 0.8745 0.7460 0.5049 0.0345 1.0000 Uiso R .
C20 C 1.00530(18) 0.60959(15) 0.33057(10) 0.0366 1.0000 Uani . .
C21 C 1.06724(19) 0.60909(17) 0.29511(11) 0.0504 1.0000 Uani . .
C22 C 1.1442(2) 0.62157(18) 0.31244(11) 0.0521 1.0000 Uani . .
C23 C 1.16016(15) 0.63211(14) 0.36489(11) 0.0395 1.0000 Uani . .
H221 H 1.1860 0.6240 0.2899 0.0649 1.0000 Uiso R .
H211 H 1.0556 0.6010 0.2613 0.0613 1.0000 Uiso R .
H201 H 0.9520 0.6003 0.3191 0.0454 1.0000 Uiso R .
H101 H 0.7341 0.7209 0.3012 0.0636 1.0000 Uiso R .
H231 H 1.2118 0.6387 0.3753 0.0469 1.0000 Uiso R .

loop_
_atom_site_aniso_label
_atom_site_aniso_U_11
_atom_site_aniso_U_22
_atom_site_aniso_U_33
_atom_site_aniso_U_23
_atom_site_aniso_U_13
_atom_site_aniso_U_12
Pt1 0.01371(3) 0.01371(3) 0.02281(4) -0.00085(6) -0.00085(6) 0.00024(3)
P2 0.01527(16) 0.01527(16) 0.0261(3) 0.0003(5) -0.0003(5) -0.00172(19)
N3 0.0206(9) 0.0212(9) 0.0314(9) 0.0018(7) 0.0040(7) -0.0048(7)
C4 0.0269(14) 0.0280(15) 0.0473(11) 0.0000(12) 0.0052(12) -0.0126(9)
C5 0.0304(11) 0.0183(10) 0.0347(12) 0.0031(8) 0.0082(9) -0.0021(8)
C6 0.0348(12) 0.0170(10) 0.0270(12) 0.0001(8) 0.0029(10) 0.0001(8)
P7 0.0235(3) 0.0143(2) 0.0238(3) -0.00073(19) -0.0030(2) 0.0013(2)
C8 0.0321(12) 0.0208(10) 0.0312(11) -0.0037(8) -0.0097(9) 0.0035(9)
C9 0.053(2) 0.0311(16) 0.0454(12) 0.0064(13) -0.0201(15) -0.0024(10)
C10 0.066(2) 0.0386(16) 0.0525(18) 0.0063(13) -0.0340(15) 0.0065(14)
C11 0.0428(16) 0.0550(18) 0.065(2) -0.0029(16) -0.0323(15) 0.0038(14)
C12 0.0392(16) 0.0562(19) 0.065(2) 0.0092(15) -0.0242(15) -0.0139(13)
C13 0.0363(14) 0.0321(13) 0.0453(15) 0.0020(11) -0.0160(12) -0.0020(10)
C14 0.0240(10) 0.0159(9) 0.0296(11) -0.0024(8) -0.0071(9) 0.0005(8)
C15 0.0226(11) 0.0212(11) 0.0414(12) -0.0044(9) 0.0000(9) -0.0004(8)
C16 0.0228(10) 0.0247(11) 0.058(2) -0.0127(10) -0.0004(10) 0.0034(8)
C17 0.0295(13) 0.0164(11) 0.0632(18) -0.0041(11) -0.0104(12) 0.0008(9)
C18 0.0432(15) 0.0192(12) 0.0475(16) 0.0033(10) -0.0054(12) -0.0040(10)
C19 0.0401(14) 0.0207(11) 0.0331(13) -0.0007(9) -0.0020(11) -0.0001(9)
C20 0.0502(16) 0.0290(12) 0.0306(14) -0.0055(10) 0.0042(11) -0.0016(11)
C21 0.076(2) 0.0459(16) 0.0296(13) -0.0067(11) 0.0187(13) -0.0068(14)
C22 0.061(2) 0.0513(19) 0.0434(15) -0.0013(13) 0.0303(14) -0.0034(17)
C23 0.0368(14) 0.0372(14) 0.0445(14) 0.0008(10) 0.0144(11) -0.0027(12)

loop_
_atom_type_symbol
_atom_type_scat_dispersion_real
_atom_type_scat_dispersion_imag
_atom_type_scat_Cromer_Mann_a1
_atom_type_scat_Cromer_Mann_b1
_atom_type_scat_Cromer_Mann_a2
_atom_type_scat_Cromer_Mann_b2
_atom_type_scat_Cromer_Mann_a3
_atom_type_scat_Cromer_Mann_b3
_atom_type_scat_Cromer_Mann_a4
_atom_type_scat_Cromer_Mann_b4
_atom_type_scat_Cromer_Mann_c
_atom_type_scat_source
C 0.0033 0.0016 2.3100 20.8439 1.0200 10.2075 1.5886 0.5687 0.8650 51.6512 0.2156 'International Tables Vol C 4.2.6.8 and 6.1.1.4'
H 0.0000 0.0000 0.4930 10.5109 0.3229 26.1257 0.1402 3.1424 0.0408 57.7998 0.0030 'International Tables Vol C 4.2.6.8 and 6.1.1.4'
N 0.0061 0.0033 12.2126 0.0057 3.1322 9.8933 2.0125 28.9975 1.1663 0.5826 -11.5290 'International Tables Vol C 4.2.6.8 and 6.1.1.4'
P 0.1023 0.0942 6.4345 1.9067 4.1791 27.1570 1.7800 0.5260 1.4908 68.1645 1.1149 'International Tables Vol C 4.2.6.8 and 6.1.1.4'
Pt -1.7033 8.3905 27.0059 1.5129 17.7639 8.8117 15.7131 0.4246 5.7837 38.6103 11.6883 'International Tables Vol C 4.2.6.8 and 6.1.1.4'

loop_
_geom_angle_atom_site_label_1
_geom_angle_site_symmetry_1
_geom_angle_atom_site_label_2
_geom_angle_atom_site_label_3
_geom_angle_site_symmetry_3
_geom_angle
_geom_angle_publ_flag
Pt1 5_765 Pt1 P2 5_765 52.671(9) yes
Pt1 5_765 Pt1 P7 12_665 115.820(13) yes
P2 5_765 Pt1 P7 12_665 88.611(14) yes
Pt1 5_765 Pt1 P2 . 52.671(9) yes
P2 5_765 Pt1 P2 . 105.342(17) yes
P7 12_665 Pt1 P2 . 123.536(14) yes
Pt1 5_765 Pt1 P7 . 115.820(13) yes
P2 5_765 Pt1 P7 . 123.536(13) yes
P7 12_665 Pt1 P7 . 128.36(3) yes
P2 . Pt1 P7 . 88.611(14) yes
N3 16_545 P2 Pt1 5_765 116.20(6) yes
N3 16_545 P2 Pt1 . 132.14(6) yes
Pt1 5_765 P2 Pt1 . 74.658(17) yes
N3 16_545 P2 N3 . 91.22(12) yes
Pt1 5_765 P2 N3 . 132.14(6) yes
Pt1 . P2 N3 . 116.20(6) yes
P2 . N3 C4 . 111.32(15) yes
P2 . N3 C5 . 121.54(14) yes
C4 . N3 C5 . 120.82(17) yes
C4 16_545 C4 N3 . 104.30(17) yes
C4 16_545 C4 H41 . 111.9 no
N3 . C4 H41 . 108.3 no
C4 16_545 C4 H42 . 109.0 no
N3 . C4 H42 . 111.7 no
H41 . C4 H42 . 111.6 no
N3 . C5 C6 . 121.08(19) yes
N3 . C5 C23 . 121.0(2) yes
C6 . C5 C23 . 117.9(2) yes
C5 . C6 P7 . 119.47(17) yes
C5 . C6 C20 . 118.7(2) yes
P7 . C6 C20 . 121.7(2) yes
C6 . P7 Pt1 . 114.65(8) yes
C6 . P7 C8 . 104.93(11) yes
Pt1 . P7 C8 . 118.37(7) yes
C6 . P7 C14 . 99.84(10) yes
Pt1 . P7 C14 . 116.47(7) yes
C8 . P7 C14 . 99.96(9) yes
P7 . C8 C9 . 123.4(2) yes
P7 . C8 C13 . 117.83(17) yes
C9 . C8 C13 . 118.5(2) yes
C8 . C9 C10 . 120.4(3) yes
C8 . C9 H91 . 120.4 no
C10 . C9 H91 . 119.2 no
C9 . C10 C11 . 120.4(3) yes
C9 . C10 H101 . 119.0 no
C11 . C10 H101 . 120.6 no
C10 . C11 C12 . 120.2(3) yes
C10 . C11 H111 . 120.4 no
C12 . C11 H111 . 119.4 no
C11 . C12 C13 . 119.2(3) yes
C11 . C12 H121 . 120.7 no
C13 . C12 H121 . 120.0 no
C12 . C13 C8 . 121.3(2) yes
C12 . C13 H131 . 122.3 no
C8 . C13 H131 . 116.4 no
P7 . C14 C15 . 118.40(17) yes
P7 . C14 C19 . 122.81(17) yes
C15 . C14 C19 . 118.8(2) yes
C14 . C15 C16 . 120.8(2) yes
C14 . C15 H151 . 121.6 no
C16 . C15 H151 . 117.6 no
C15 . C16 C17 . 120.5(2) yes
C15 . C16 H161 . 118.6 no
C17 . C16 H161 . 121.0 no
C16 . C17 C18 . 119.5(2) yes
C16 . C17 H171 . 122.2 no
C18 . C17 H171 . 118.3 no
C17 . C18 C19 . 120.2(2) yes
C17 . C18 H181 . 120.6 no
C19 . C18 H181 . 119.2 no
C14 . C19 C18 . 120.2(2) yes
C14 . C19 H191 . 120.8 no
C18 . C19 H191 . 119.0 no
C6 . C20 C21 . 122.6(3) yes
C6 . C20 H201 . 118.1 no
C21 . C20 H201 . 119.3 no
C20 . C21 C22 . 118.6(3) yes
C20 . C21 H211 . 118.9 no
C22 . C21 H211 . 122.5 no
C21 . C22 C23 . 121.0(3) yes
C21 . C22 H221 . 120.7 no
C23 . C22 H221 . 118.4 no
C22 . C23 C5 . 121.2(2) yes
C22 . C23 H231 . 119.0 no
C5 . C23 H231 . 119.8 no

loop_
_geom_bond_atom_site_label_1
_geom_bond_atom_site_label_2
_geom_bond_site_symmetry_2
_geom_bond_distance
_geom_bond_publ_flag
Pt1 Pt1 5_765 2.76840(16) yes
Pt1 P2 5_765 2.2827(4) yes
Pt1 P7 12_665 2.2628(6) yes
Pt1 P2 . 2.2827(4) yes
Pt1 P7 . 2.2628(6) yes
P2 N3 16_545 1.7253(17) yes
P2 N3 . 1.7253(17) yes
N3 C4 . 1.467(3) yes
N3 C5 . 1.401(3) yes
C4 C4 16_545 1.510(4) yes
C4 H41 . 0.949 no
C4 H42 . 0.992 no
C5 C6 . 1.429(3) yes
C5 C23 . 1.391(3) yes
C6 P7 . 1.824(2) yes
C6 C20 . 1.388(3) yes
P7 C8 . 1.843(2) yes
P7 C14 . 1.848(2) yes
C8 C9 . 1.390(3) yes
C8 C13 . 1.384(3) yes
C9 C10 . 1.398(4) yes
C9 H91 . 0.934 no
C10 C11 . 1.361(4) yes
C10 H101 . 0.929 no
C11 C12 . 1.395(4) yes
C11 H111 . 0.925 no
C12 C13 . 1.390(4) yes
C12 H121 . 0.934 no
C13 H131 . 0.938 no
C14 C15 . 1.383(3) yes
C14 C19 . 1.394(3) yes
C15 C16 . 1.382(3) yes
C15 H151 . 0.946 no
C16 C17 . 1.375(4) yes
C16 H161 . 0.929 no
C17 C18 . 1.388(4) yes
C17 H171 . 0.909 no
C18 C19 . 1.387(3) yes
C18 H181 . 0.923 no
C19 H191 . 0.941 no
C20 C21 . 1.378(4) yes
C20 H201 . 0.946 no
C21 C22 . 1.371(4) yes
C21 H211 . 0.904 no
C22 C23 . 1.392(4) yes
C22 H221 . 0.908 no
C23 H231 . 0.906 no

loop_
_platon_squeeze_void_nr
_platon_squeeze_void_average_x
_platon_squeeze_void_average_y
_platon_squeeze_void_average_z
_platon_squeeze_void_volume
_platon_squeeze_void_count_electrons
_platon_squeeze_void_content
1 0.000 0.000 0.250 274 75 ' '
2 0.000 0.000 0.750 274 75 ' '
3 0.500 0.500 0.250 274 75 ' '
4 0.500 0.500 0.750 274 75 ' '
